data_1555080
loop_
_publ_author_name
'Pop, Lidia'
'Dumitru, Florina'
'H\(adade, Niculina D'
'Legrand, Yves-Marie'
'van der Lee, Arie'
'Barboiu, Mihail'
'Grosu, Ion'

_publ_section_title
;
 Exclusive Hydrophobic Self-Assembly of Adaptive Solid-State Networks of
 Octasubstituted 9,9'-Spirobifluorenes.
;
_journal_issue 14
_journal_name_full 'Organic letters'
_journal_page_first 3494
_journal_page_last 3497
_journal_paper_doi 10.1021/acs.orglett.5b01576
_journal_volume 17
_journal_year 2015
_chemical_formula_moiety 'C37 H24 O4, C H2 Cl2'
_chemical_formula_sum 'C38 H26 Cl2 O4'
_chemical_formula_weight 617.49
_space_group_IT_number 14
_space_group_name_Hall '-P 2ybc'
_space_group_name_H-M_alt 'P 1 21/c 1'
_symmetry_cell_setting monoclinic
_symmetry_space_group_name_Hall '-P 2ybc'
_symmetry_space_group_name_H-M 'P 1 21/c 1'
_atom_sites_solution_hydrogens difmap
_atom_sites_solution_primary iterative
_cell_angle_alpha 90
_cell_angle_beta 110.556(11)
_cell_angle_gamma 90
_cell_formula_units_Z 4
_cell_length_a 13.2235(13)
_cell_length_b 24.195(2)
_cell_length_c 10.2868(12)
_cell_measurement_reflns_used 1453
_cell_measurement_temperature 175
_cell_measurement_theta_max 22.0430
_cell_measurement_theta_min 2.3380
_cell_volume 3081.6(6)
_computing_cell_refinement
;
CrysAlisPro, Agilent Technologies,
Version 1.171.37.35 (release 13-08-2014 CrysAlis171 .NET)
(compiled Aug 13 2014,18:06:01)
;
_computing_data_collection
;
CrysAlisPro, Agilent Technologies,
Version 1.171.37.35 (release 13-08-2014 CrysAlis171 .NET)
(compiled Aug 13 2014,18:06:01)
;
_computing_data_reduction
;
CrysAlisPro, Agilent Technologies,
Version 1.171.37.35 (release 13-08-2014 CrysAlis171 .NET)
(compiled Aug 13 2014,18:06:01)
;
_computing_molecular_graphics 'CAMERON (Watkin et al., 1996)'
_computing_publication_material 'CRYSTALS (Betteridge et al., 2003)'
_computing_structure_refinement 'CRYSTALS (Betteridge et al., 2003)'
_computing_structure_solution 'Superflip (Palatinus & Chapuis, 2007)'
_diffrn_ambient_temperature 175
_diffrn_detector 'CCD plate'
_diffrn_detector_area_resol_mean 16.0143
_diffrn_detector_type Sapphire3
_diffrn_measured_fraction_theta_full 0.999
_diffrn_measured_fraction_theta_max 0.752
_diffrn_measurement_details
;
#__ type_ start__ end____ width___ exp.time_
  1 omega  -68.00   15.00   1.0000  275.0000
omega____ theta____ kappa____ phi______ frames
    -       -0.7402  -57.0000 -120.0000 83

#__ type_ start__ end____ width___ exp.time_
  2 omega  -40.00   17.00   1.0000  275.0000
omega____ theta____ kappa____ phi______ frames
    -       -0.7402  -77.0000   30.0000 57

;
_diffrn_measurement_device Area
_diffrn_measurement_device_type 'Xcalibur, Sapphire3, Gemini'
_diffrn_measurement_method '\w scans'
_diffrn_orient_matrix_UB_11 0.0105254000
_diffrn_orient_matrix_UB_12 0.0247923000
_diffrn_orient_matrix_UB_13 -0.0298611000
_diffrn_orient_matrix_UB_21 0.0487364000
_diffrn_orient_matrix_UB_22 0.0035190000
_diffrn_orient_matrix_UB_23 0.0573459000
_diffrn_orient_matrix_UB_31 0.0281998000
_diffrn_orient_matrix_UB_32 -0.0152832000
_diffrn_orient_matrix_UB_33 -0.0352437000
_diffrn_radiation_monochromator graphite
_diffrn_radiation_type 'Mo K\a'
_diffrn_radiation_wavelength 0.71073
_diffrn_reflns_av_R_equivalents 0.050
_diffrn_reflns_av_unetI/netI 0.0810
_diffrn_reflns_limit_h_max 11
_diffrn_reflns_limit_h_min -14
_diffrn_reflns_limit_k_max 23
_diffrn_reflns_limit_k_min -26
_diffrn_reflns_limit_l_max 10
_diffrn_reflns_limit_l_min -10
_diffrn_reflns_number 7610
_diffrn_reflns_theta_full 17.166
_diffrn_reflns_theta_max 22.888
_diffrn_reflns_theta_min 1.645
_exptl_absorpt_coefficient_mu 0.252
_exptl_absorpt_correction_T_max 1.00000
_exptl_absorpt_correction_T_min 0.89242
_exptl_absorpt_correction_type multi-scan
_exptl_absorpt_process_details
;
CrysAlisPro, Agilent Technologies,
Version 1.171.37.35 (release 13-08-2014 CrysAlis171 .NET)
(compiled Aug 13 2014,18:06:01)
Empirical absorption correction using spherical harmonics,
 implemented in SCALE3 ABSPACK scaling algorithm.
;
_exptl_crystal_colour colourless
_exptl_crystal_density_diffrn 1.331
_exptl_crystal_density_method 'not measured'
_exptl_crystal_description stick
_exptl_crystal_F_000 1280
_exptl_crystal_size_max 0.400
_exptl_crystal_size_mid 0.150
_exptl_crystal_size_min 0.100
_refine_diff_density_max 1.13
_refine_diff_density_min -0.79
_refine_ls_extinction_method None
_refine_ls_goodness_of_fit_ref 1.1873
_refine_ls_hydrogen_treatment constr
_refine_ls_matrix_type full
_refine_ls_number_parameters 397
_refine_ls_number_reflns 2518
_refine_ls_number_restraints 0
_refine_ls_R_factor_all 0.0867
_refine_ls_R_factor_gt 0.0653
_refine_ls_shift/su_max 0.0003212
_refine_ls_shift/su_mean 0.0000203
_refine_ls_structure_factor_coef F
_refine_ls_weighting_details
;
 Method, part 1, Chebychev polynomial, (Watkin, 1994, Prince, 1982) 
 [weight] = 1.0/[A~0~*T~0~(x)+A~1~*T~1~(x) ... +A~n-1~]*T~n-1~(x)] 
 where A~i~ are the Chebychev coefficients listed below and x= Fcalc/Fmax 
 Method = Robust Weighting (Prince, 1982) 
 W = [weight] * [1-(deltaF/6*sigmaF)^2^]^2^ 
 A~i~ are: 
 3.68 -1.10 2.57 
;
_refine_ls_weighting_scheme calc
_refine_ls_wR_factor_all 0.0675
_refine_ls_wR_factor_gt 0.0613
_refine_ls_wR_factor_ref 0.0613
_reflns_limit_h_max 13
_reflns_limit_h_min -14
_reflns_limit_k_max 26
_reflns_limit_k_min 0
_reflns_limit_l_max 10
_reflns_limit_l_min 0
_reflns_number_gt 2518
_reflns_number_total 3178
_reflns_threshold_expression I>2.0\s(I)
_oxford_diffrn_Wilson_B_factor 0.00
_oxford_diffrn_Wilson_scale 0.00
_oxford_refine_ls_r_factor_ref 0.0653
_oxford_refine_ls_scale 0.949(3)
_oxford_reflns_number_all 3176
_oxford_reflns_threshold_expression_ref I>2.0\s(I)
_cod_data_source_file ol5b01576_si_005.cif
_cod_data_source_block 1
_cod_original_cell_volume 3081.6(4)
_cod_original_sg_symbol_H-M 'P 21/c '
_cod_database_code 1555080
_cell_oxdiff_length_a 13.2316(13)
_cell_oxdiff_length_b 24.178(3)
_cell_oxdiff_length_c 10.2929(11)
_cell_oxdiff_angle_alpha 89.984(9)
_cell_oxdiff_angle_beta 110.637(9)
_cell_oxdiff_angle_gamma 90.052(9)
_cell_oxdiff_volume 3081.6(5)
_montpellier_reflns_maxres 0.91
_montpellier_reflns_completeness_maxres 75.42
_montpellier_reflns_redundancy_maxres 2.37

loop_
_symmetry_equiv_pos_as_xyz
x,y,z
-x,-y,-z
x,-y+1/2,z+1/2
-x,y+1/2,-z+1/2

loop_
_atom_site_label
_atom_site_type_symbol
_atom_site_fract_x
_atom_site_fract_y
_atom_site_fract_z
_atom_site_U_iso_or_equiv
_atom_site_occupancy
_atom_site_adp_type
_atom_site_refinement_flags_posn
Cl1 Cl 0.75189(15) 0.47532(8) 0.4581(3) 0.1023 1.0000 Uani .
C2 C 0.6678(5) 0.5256(3) 0.4764(8) 0.0945 1.0000 Uani .
Cl3 Cl 0.54515(15) 0.53034(9) 0.3399(2) 0.1007 1.0000 Uani .
H21 H 0.7035 0.5607 0.4868 0.1161 1.0000 Uiso R
H22 H 0.6495 0.5174 0.5566 0.1162 1.0000 Uiso R
O4 O 0.3657(3) 0.41087(12) 0.1150(3) 0.0400 1.0000 Uani .
C5 C 0.2942(4) 0.45050(19) 0.1195(5) 0.0323 1.0000 Uani .
C6 C 0.2952(4) 0.50486(18) 0.0718(4) 0.0266 1.0000 Uani .
C7 C 0.2189(3) 0.54141(18) 0.0842(4) 0.0237 1.0000 Uani .
C8 C 0.2085(3) 0.60334(17) 0.0495(4) 0.0246 1.0000 Uani .
C9 C 0.3081(3) 0.63568(17) 0.1388(4) 0.0218 1.0000 Uani .
C10 C 0.3536(3) 0.63626(18) 0.2811(4) 0.0264 1.0000 Uani .
C11 C 0.4427(3) 0.66990(18) 0.3438(4) 0.0257 1.0000 Uani .
O12 O 0.4975(2) 0.67365(12) 0.4827(3) 0.0371 1.0000 Uani .
C13 C 0.4686(4) 0.6378(2) 0.5737(5) 0.0399 1.0000 Uani .
H131 H 0.5142 0.6473 0.6675 0.0597 1.0000 Uiso R
H133 H 0.3940 0.6443 0.5621 0.0597 1.0000 Uiso R
H132 H 0.4790 0.6002 0.5508 0.0595 1.0000 Uiso R
C14 C 0.4837(3) 0.70348(17) 0.2622(4) 0.0251 1.0000 Uani .
C15 C 0.4371(3) 0.70193(18) 0.1178(5) 0.0285 1.0000 Uani .
C16 C 0.3486(3) 0.66718(17) 0.0537(4) 0.0233 1.0000 Uani .
C17 C 0.2827(3) 0.65757(17) -0.0914(4) 0.0237 1.0000 Uani .
C18 C 0.2020(3) 0.61928(17) -0.0962(4) 0.0233 1.0000 Uani .
C19 C 0.1247(3) 0.60295(17) -0.2184(4) 0.0247 1.0000 Uani .
C20 C 0.1259(4) 0.62498(18) -0.3418(5) 0.0288 1.0000 Uani .
O21 O 0.0530(2) 0.61220(13) -0.4700(3) 0.0358 1.0000 Uani .
C22 C -0.0348(4) 0.5784(2) -0.4721(5) 0.0405 1.0000 Uani .
H222 H -0.0807 0.5751 -0.5689 0.0595 1.0000 Uiso R
H221 H -0.0743 0.5972 -0.4206 0.0600 1.0000 Uiso R
H223 H -0.0110 0.5427 -0.4320 0.0598 1.0000 Uiso R
C23 C 0.2054(4) 0.66428(18) -0.3408(5) 0.0290 1.0000 Uani .
C24 C 0.2847(3) 0.67929(18) -0.2149(5) 0.0291 1.0000 Uani .
H241 H 0.3374 0.7047 -0.2150 0.0350 1.0000 Uiso R
C25 C 0.2003(4) 0.68839(19) -0.4696(5) 0.0328 1.0000 Uani .
C26 C 0.1923(4) 0.7077(2) -0.5793(6) 0.0435 1.0000 Uani .
H261 H 0.1897 0.7224 -0.6647 0.0523 1.0000 Uiso R
H191 H 0.0699 0.5786 -0.2188 0.0290 1.0000 Uiso R
H151 H 0.4659 0.7242 0.0631 0.0336 1.0000 Uiso R
C27 C 0.5719(4) 0.74012(19) 0.3308(5) 0.0295 1.0000 Uani .
C28 C 0.6426(4) 0.7700(2) 0.3914(5) 0.0449 1.0000 Uani .
H281 H 0.7007 0.7930 0.4397 0.0542 1.0000 Uiso R
H101 H 0.3251 0.6148 0.3343 0.0318 1.0000 Uiso R
C29 C 0.1078(3) 0.61829(18) 0.0810(4) 0.0236 1.0000 Uani .
C30 C 0.0547(3) 0.66850(19) 0.0594(4) 0.0279 1.0000 Uani .
C31 C -0.0370(4) 0.67378(19) 0.0940(4) 0.0295 1.0000 Uani .
O32 O -0.0977(2) 0.72094(13) 0.0765(3) 0.0416 1.0000 Uani .
C33 C -0.0707(5) 0.7657(2) 0.0030(7) 0.0638 1.0000 Uani .
H331 H -0.1262 0.7938 -0.0149 0.0938 1.0000 Uiso R
H332 H -0.0009 0.7803 0.0547 0.0936 1.0000 Uiso R
H333 H -0.0712 0.7518 -0.0867 0.0941 1.0000 Uiso R
C34 C -0.0750(3) 0.62887(18) 0.1514(4) 0.0262 1.0000 Uani .
C35 C -0.0219(3) 0.57825(19) 0.1691(4) 0.0279 1.0000 Uani .
C36 C 0.0702(3) 0.57310(18) 0.1340(4) 0.0267 1.0000 Uani .
C37 C 0.1397(3) 0.52553(18) 0.1383(4) 0.0252 1.0000 Uani .
C38 C 0.1401(3) 0.47157(18) 0.1841(4) 0.0268 1.0000 Uani .
C39 C 0.2175(4) 0.43426(18) 0.1785(4) 0.0306 1.0000 Uani .
C40 C 0.2218(4) 0.3797(2) 0.2358(5) 0.0390 1.0000 Uani .
C41 C 0.2286(5) 0.3363(3) 0.2901(6) 0.0624 1.0000 Uani .
H411 H 0.2360 0.3020 0.3334 0.0751 1.0000 Uiso R
H381 H 0.0863 0.4606 0.2176 0.0314 1.0000 Uiso R
H351 H -0.0473 0.5476 0.2059 0.0329 1.0000 Uiso R
C42 C -0.1698(4) 0.63656(19) 0.1889(5) 0.0348 1.0000 Uani .
C43 C -0.2459(5) 0.6441(2) 0.2208(5) 0.0490 1.0000 Uani .
H431 H -0.3081 0.6481 0.2429 0.0589 1.0000 Uiso R
H301 H 0.0810 0.6978 0.0213 0.0328 1.0000 Uiso R
H61 H 0.3461 0.5159 0.0320 0.0317 1.0000 Uiso R
C44 C 0.4422(4) 0.4234(2) 0.0499(6) 0.0483 1.0000 Uani .
H442 H 0.4819 0.3902 0.0503 0.0717 1.0000 Uiso R
H441 H 0.4900 0.4513 0.1010 0.0718 1.0000 Uiso R
H443 H 0.4043 0.4349 -0.0448 0.0718 1.0000 Uiso R

loop_
_atom_site_aniso_label
_atom_site_aniso_U_11
_atom_site_aniso_U_22
_atom_site_aniso_U_33
_atom_site_aniso_U_23
_atom_site_aniso_U_13
_atom_site_aniso_U_12
Cl1 0.0672(11) 0.0734(12) 0.171(2) -0.0222(13) 0.0469(12) 0.0040(10)
C2 0.069(4) 0.092(5) 0.098(6) -0.033(4) -0.002(4) 0.016(4)
Cl3 0.0811(12) 0.1237(16) 0.0741(13) -0.0224(12) -0.0016(10) 0.0357(12)
O4 0.045(2) 0.0321(19) 0.047(2) 0.0051(16) 0.0210(17) 0.0086(18)
C5 0.027(3) 0.031(3) 0.034(3) -0.004(2) 0.004(2) 0.009(3)
C6 0.030(3) 0.031(3) 0.022(3) -0.002(2) 0.013(2) -0.002(2)
C7 0.023(2) 0.029(3) 0.020(2) 0.001(2) 0.010(2) -0.001(2)
C8 0.022(2) 0.022(2) 0.028(3) 0.000(2) 0.007(2) -0.002(2)
C9 0.020(2) 0.023(2) 0.022(3) -0.001(2) 0.008(2) -0.001(2)
C10 0.025(3) 0.025(3) 0.030(3) 0.003(2) 0.011(2) -0.006(2)
C11 0.025(2) 0.028(3) 0.023(3) 0.002(2) 0.009(2) 0.005(2)
O12 0.0412(18) 0.042(2) 0.023(2) 0.0001(15) 0.0051(15) -0.0094(16)
C13 0.044(3) 0.048(3) 0.025(3) 0.002(2) 0.009(2) -0.002(3)
C14 0.020(2) 0.024(3) 0.034(3) -0.007(2) 0.012(2) 0.000(2)
C15 0.029(3) 0.023(2) 0.037(3) 0.003(2) 0.016(2) 0.002(2)
C16 0.024(2) 0.020(2) 0.026(3) -0.002(2) 0.008(2) 0.002(2)
C17 0.025(2) 0.023(3) 0.027(3) 0.000(2) 0.014(2) -0.001(2)
C18 0.026(2) 0.024(2) 0.021(3) 0.003(2) 0.009(2) 0.005(2)
C19 0.028(2) 0.027(3) 0.019(3) 0.001(2) 0.008(2) -0.005(2)
C20 0.031(3) 0.031(3) 0.024(3) -0.002(2) 0.009(2) -0.001(2)
O21 0.0367(19) 0.0399(19) 0.028(2) -0.0021(15) 0.0082(15) -0.0088(17)
C22 0.040(3) 0.046(3) 0.029(3) 0.002(2) 0.004(2) -0.012(3)
C23 0.037(3) 0.033(3) 0.023(3) -0.002(2) 0.017(2) -0.001(3)
C24 0.029(3) 0.027(3) 0.036(3) -0.004(2) 0.018(2) -0.004(2)
C25 0.035(3) 0.031(3) 0.036(3) -0.004(3) 0.016(2) 0.001(2)
C26 0.057(3) 0.045(3) 0.034(3) 0.001(3) 0.023(3) -0.008(3)
C27 0.029(3) 0.032(3) 0.026(3) -0.001(2) 0.008(2) -0.002(3)
C28 0.037(3) 0.049(3) 0.043(3) 0.001(3) 0.006(3) -0.013(3)
C29 0.020(2) 0.026(3) 0.025(3) 0.002(2) 0.0072(19) -0.005(2)
C30 0.025(3) 0.032(3) 0.025(3) 0.004(2) 0.007(2) -0.001(2)
C31 0.026(3) 0.030(3) 0.029(3) 0.004(2) 0.004(2) 0.006(2)
O32 0.0384(19) 0.032(2) 0.057(2) 0.0074(17) 0.0200(17) 0.0084(17)
C33 0.054(4) 0.032(3) 0.111(5) 0.019(3) 0.037(4) 0.009(3)
C34 0.015(2) 0.037(3) 0.027(3) 0.003(2) 0.008(2) -0.001(2)
C35 0.029(3) 0.034(3) 0.023(3) 0.006(2) 0.012(2) -0.002(2)
C36 0.025(3) 0.033(3) 0.021(3) 0.003(2) 0.007(2) 0.001(2)
C37 0.026(3) 0.030(3) 0.018(2) -0.003(2) 0.006(2) -0.001(2)
C38 0.024(2) 0.029(3) 0.031(3) 0.004(2) 0.013(2) -0.001(2)
C39 0.034(3) 0.027(3) 0.030(3) 0.003(2) 0.011(2) -0.001(2)
C40 0.052(3) 0.033(3) 0.039(3) 0.002(3) 0.024(3) 0.003(3)
C41 0.089(5) 0.042(4) 0.073(4) 0.018(3) 0.049(4) 0.014(3)
C42 0.034(3) 0.035(3) 0.032(3) 0.010(2) 0.007(3) 0.001(2)
C43 0.039(3) 0.061(4) 0.053(4) 0.005(3) 0.024(3) 0.006(3)
C44 0.049(3) 0.041(3) 0.066(4) -0.005(3) 0.033(3) 0.008(3)

loop_
_atom_type_symbol
_atom_type_scat_dispersion_real
_atom_type_scat_dispersion_imag
_atom_type_scat_Cromer_Mann_a1
_atom_type_scat_Cromer_Mann_b1
_atom_type_scat_Cromer_Mann_a2
_atom_type_scat_Cromer_Mann_b2
_atom_type_scat_Cromer_Mann_a3
_atom_type_scat_Cromer_Mann_b3
_atom_type_scat_Cromer_Mann_a4
_atom_type_scat_Cromer_Mann_b4
_atom_type_scat_Cromer_Mann_c
_atom_type_scat_source
C 0.0033 0.0016 2.3100 20.8439 1.0200 10.2075 1.5886 0.5687 0.8650 51.6512 0.2156 'International Tables Vol C 4.2.6.8 and 6.1.1.4'
H 0.0000 0.0000 0.4930 10.5109 0.3229 26.1257 0.1402 3.1424 0.0408 57.7998 0.0030 'International Tables Vol C 4.2.6.8 and 6.1.1.4'
O 0.0106 0.0060 3.0485 13.2771 2.2868 5.7011 1.5463 0.3239 0.8670 32.9089 0.2508 'International Tables Vol C 4.2.6.8 and 6.1.1.4'
Cl 0.1484 0.1585 11.4604 0.0104 7.1964 1.1662 6.2556 18.5194 1.6455 47.7784 -9.5574 'International Tables Vol C 4.2.6.8 and 6.1.1.4'

loop_
_montpellier_diffrn_reflns_class_number
_montpellier_diffrn_reflns_class_d_res_high
_montpellier_diffrn_reflns_class_d_res_low
_montpellier_diffrn_reflns_class_redundancy
_montpellier_diffrn_reflns_class_av_i/ui
_diffrn_reflns_class_av_R_eq
_montpellier_diffrn_reflns_class_completeness_shell
_montpellier_diffrn_reflns_class_cumul_completeness
0 100.0 2.19 2.3 26.50 0.030 99.1 99.09
1 2.19 1.73 2.6 17.20 0.045 100.0 99.54
2 1.73 1.51 2.7 14.64 0.049 100.0 99.70
3 1.51 1.37 2.9 10.11 0.068 100.0 99.77
4 1.37 1.27 2.8 8.63 0.082 100.0 99.82
5 1.27 1.20 2.8 9.20 0.074 100.0 99.85
6 1.19 1.13 2.6 8.83 0.077 100.0 99.87
7 1.13 1.08 2.1 7.18 0.093 89.4 98.42
8 1.08 1.02 1.7 5.77 0.107 65.5 93.21
9 1.02 0.91 1.3 3.61 0.128 28.1 75.42

loop_
_geom_angle_atom_site_label_1
_geom_angle_atom_site_label_2
_geom_angle_atom_site_label_3
_geom_angle
_geom_angle_publ_flag
Cl1 C2 Cl3 114.7(4) yes
Cl1 C2 H21 109.2 no
Cl3 C2 H21 108.3 no
Cl1 C2 H22 108.7 no
Cl3 C2 H22 105.3 no
H21 C2 H22 110.5 no
C5 O4 C44 118.8(4) yes
O4 C5 C6 123.8(4) yes
O4 C5 C39 115.7(4) yes
C6 C5 C39 120.5(4) yes
C5 C6 C7 118.1(4) yes
C5 C6 H61 120.9 no
C7 C6 H61 121.0 no
C6 C7 C8 127.8(4) yes
C6 C7 C37 122.2(4) yes
C8 C7 C37 110.0(4) yes
C7 C8 C9 111.8(3) yes
C7 C8 C18 116.5(3) yes
C9 C8 C18 101.6(3) yes
C7 C8 C29 101.3(3) yes
C9 C8 C29 112.6(3) yes
C18 C8 C29 113.6(3) yes
C8 C9 C10 127.4(4) yes
C8 C9 C16 109.9(3) yes
C10 C9 C16 122.7(4) yes
C9 C10 C11 118.9(4) yes
C9 C10 H101 120.5 no
C11 C10 H101 120.6 no
C10 C11 O12 125.3(4) yes
C10 C11 C14 120.2(4) yes
O12 C11 C14 114.4(4) yes
C11 O12 C13 118.9(3) yes
O12 C13 H131 107.0 no
O12 C13 H133 108.5 no
H131 C13 H133 109.6 no
O12 C13 H132 108.7 no
H131 C13 H132 112.2 no
H133 C13 H132 110.7 no
C11 C14 C15 120.1(4) yes
C11 C14 C27 118.7(4) yes
C15 C14 C27 121.2(4) yes
C14 C15 C16 120.0(4) yes
C14 C15 H151 119.8 no
C16 C15 H151 120.2 no
C15 C16 C9 118.1(4) yes
C15 C16 C17 132.6(4) yes
C9 C16 C17 109.3(4) yes
C16 C17 C18 108.4(4) yes
C16 C17 C24 133.0(4) yes
C18 C17 C24 118.6(4) yes
C8 C18 C17 110.8(4) yes
C8 C18 C19 126.6(4) yes
C17 C18 C19 122.5(4) yes
C18 C19 C20 119.1(4) yes
C18 C19 H191 121.0 no
C20 C19 H191 119.9 no
C19 C20 O21 124.5(4) yes
C19 C20 C23 120.1(4) yes
O21 C20 C23 115.4(4) yes
C20 O21 C22 116.2(3) yes
O21 C22 H222 106.1 no
O21 C22 H221 108.3 no
H222 C22 H221 109.6 no
O21 C22 H223 111.7 no
H222 C22 H223 111.0 no
H221 C22 H223 110.1 no
C20 C23 C24 119.7(4) yes
C20 C23 C25 118.4(4) yes
C24 C23 C25 121.9(4) yes
C23 C24 C17 120.1(4) yes
C23 C24 H241 119.4 no
C17 C24 H241 120.5 no
C23 C25 C26 177.5(5) yes
C25 C26 H261 177.0 no
C14 C27 C28 177.3(5) yes
C27 C28 H281 178.0 no
C8 C29 C30 127.4(4) yes
C8 C29 C36 110.9(4) yes
C30 C29 C36 121.6(4) yes
C29 C30 C31 118.7(4) yes
C29 C30 H301 119.6 no
C31 C30 H301 121.7 no
C30 C31 O32 124.7(4) yes
C30 C31 C34 120.6(4) yes
O32 C31 C34 114.7(4) yes
C31 O32 C33 117.1(4) yes
O32 C33 H331 108.5 no
O32 C33 H332 110.8 no
H331 C33 H332 111.4 no
O32 C33 H333 108.4 no
H331 C33 H333 108.0 no
H332 C33 H333 109.7 no
C31 C34 C35 119.6(4) yes
C31 C34 C42 118.8(4) yes
C35 C34 C42 121.5(4) yes
C34 C35 C36 119.5(4) yes
C34 C35 H351 120.5 no
C36 C35 H351 120.0 no
C35 C36 C29 119.8(4) yes
C35 C36 C37 131.3(4) yes
C29 C36 C37 108.9(4) yes
C36 C37 C7 108.7(4) yes
C36 C37 C38 132.7(4) yes
C7 C37 C38 118.6(4) yes
C37 C38 C39 121.0(4) yes
C37 C38 H381 118.8 no
C39 C38 H381 120.1 no
C5 C39 C38 119.5(4) yes
C5 C39 C40 120.1(4) yes
C38 C39 C40 120.4(4) yes
C39 C40 C41 176.1(6) yes
C40 C41 H411 178.4 no
C34 C42 C43 178.3(5) yes
C42 C43 H431 176.4 no
O4 C44 H442 107.3 no
O4 C44 H441 109.6 no
H442 C44 H441 109.6 no
O4 C44 H443 109.4 no
H442 C44 H443 109.5 no
H441 C44 H443 111.4 no

loop_
_geom_bond_atom_site_label_1
_geom_bond_atom_site_label_2
_geom_bond_distance
_geom_bond_publ_flag
Cl1 C2 1.702(7) yes
C2 Cl3 1.737(7) yes
C2 H21 0.961 no
C2 H22 0.958 no
O4 C5 1.359(5) yes
O4 C44 1.427(6) yes
C5 C6 1.405(6) yes
C5 C39 1.409(6) yes
C6 C7 1.381(6) yes
C6 H61 0.942 no
C7 C8 1.535(6) yes
C7 C37 1.401(6) yes
C8 C9 1.531(6) yes
C8 C18 1.520(6) yes
C8 C29 1.521(6) yes
C9 C10 1.373(6) yes
C9 C16 1.402(6) yes
C10 C11 1.391(6) yes
C10 H101 0.925 no
C11 O12 1.359(5) yes
C11 C14 1.406(6) yes
O12 C13 1.424(5) yes
C13 H131 0.969 no
C13 H133 0.964 no
C13 H132 0.960 no
C14 C15 1.395(6) yes
C14 C27 1.437(7) yes
C15 C16 1.404(6) yes
C15 H151 0.948 no
C16 C17 1.458(6) yes
C17 C18 1.400(6) yes
C17 C24 1.384(6) yes
C18 C19 1.371(6) yes
C19 C20 1.382(6) yes
C19 H191 0.932 no
C20 O21 1.368(5) yes
C20 C23 1.415(6) yes
O21 C22 1.415(5) yes
C22 H222 0.971 no
C22 H221 0.977 no
C22 H223 0.960 no
C23 C24 1.398(6) yes
C23 C25 1.428(7) yes
C24 H241 0.930 no
C25 C26 1.192(6) yes
C26 H261 0.937 no
C27 C28 1.174(6) yes
C28 H281 0.936 no
C29 C30 1.381(6) yes
C29 C36 1.389(6) yes
C30 C31 1.385(6) yes
C30 H301 0.935 no
C31 O32 1.370(5) yes
C31 C34 1.411(6) yes
O32 C33 1.435(6) yes
C33 H331 0.970 no
C33 H332 0.956 no
C33 H333 0.980 no
C34 C35 1.392(6) yes
C34 C42 1.446(8) yes
C35 C36 1.393(6) yes
C35 H351 0.946 no
C36 C37 1.463(6) yes
C37 C38 1.387(6) yes
C38 C39 1.381(6) yes
C38 H381 0.932 no
C39 C40 1.439(7) yes
C40 C41 1.177(7) yes
C41 H411 0.931 no
C42 C43 1.177(7) yes
C43 H431 0.932 no
C44 H442 0.960 no
C44 H441 0.947 no
C44 H443 0.966 no

loop_
_geom_hbond_atom_site_label_D
_geom_hbond_atom_site_label_H
_geom_hbond_atom_site_label_A
_geom_hbond_site_symmetry_A
_geom_hbond_angle_DHA
_geom_hbond_distance_DH
_geom_hbond_distance_HA
_geom_hbond_distance_DA
_geom_hbond_publ_flag
C28 H281 O32 3_665 135.64(14) 0.936 2.563 3.298(7) yes
